data_1576644
loop_
_publ_author_name
'Zhang, Xiao-Ting'
'Chen, Cun-Mao'
'Huang, Qi-Ming'
'Pan, Chun-Yang'

_publ_section_title
;
 Pyridylamine templated borate-derived Co nanoparticles anchored on
 N-doped carbon for enhanced oxygen reduction reaction in Al-air
 batteries.
;
_journal_issue 12
_journal_name_full Nanoscale
_journal_page_first 6425
_journal_page_last 6433
_journal_paper_doi 10.1039/d5nr05081b
_journal_volume 18
_journal_year 2026
_chemical_formula_moiety 'C24 H26 Co N6, B10 H6 O19'
_chemical_formula_sum 'C24 H32 B10 Co N6 O19'
_chemical_formula_weight 875.58
_space_group_crystal_system monoclinic
_space_group_IT_number 15
_space_group_name_Hall '-C 2yc'
_space_group_name_H-M_alt 'C 1 2/c 1'
_atom_sites_solution_hydrogens geom
_atom_sites_solution_primary iterative
_audit_creation_date 2025-07-07
_audit_creation_method
;
Olex2 1.2
(compiled 2018.05.29 svn.r3508 for OlexSys, GUI svn.r5506)
;
_audit_update_record
;
2025-07-07 deposited with the CCDC.	2026-01-30 downloaded from the CCDC.
;
_cell_angle_alpha 90
_cell_angle_beta 110.943(2)
_cell_angle_gamma 90
_cell_formula_units_Z 4
_cell_length_a 23.1566(16)
_cell_length_b 11.3635(7)
_cell_length_c 15.4461(9)
_cell_measurement_reflns_used 8981
_cell_measurement_temperature 150(2)
_cell_measurement_theta_max 24.32
_cell_measurement_theta_min 2.27
_cell_volume 3796.0(4)
_computing_cell_refinement 'SAINT V8.40B (?, 2016)'
_computing_data_reduction 'SAINT V8.40B (?, 2016)'
_computing_molecular_graphics 'Olex2 (Dolomanov et al., 2009)'
_computing_publication_material 'Olex2 (Dolomanov et al., 2009)'
_computing_structure_refinement 'ShelXL (Sheldrick, 2015)'
_computing_structure_solution 'olex2.solve (Bourhis et al., 2015)'
_diffrn_ambient_temperature 150.15
_diffrn_measured_fraction_theta_full 0.996
_diffrn_measured_fraction_theta_max 0.996
_diffrn_measurement_device_type 'Bruker APEX-II CCD'
_diffrn_measurement_method '\f and \w scans'
_diffrn_radiation_type MoK\a
_diffrn_radiation_wavelength 0.71073
_diffrn_reflns_av_R_equivalents 0.0432
_diffrn_reflns_av_unetI/netI 0.0300
_diffrn_reflns_Laue_measured_fraction_full 0.996
_diffrn_reflns_Laue_measured_fraction_max 0.996
_diffrn_reflns_limit_h_max 24
_diffrn_reflns_limit_h_min -27
_diffrn_reflns_limit_k_max 13
_diffrn_reflns_limit_k_min -13
_diffrn_reflns_limit_l_max 18
_diffrn_reflns_limit_l_min -18
_diffrn_reflns_number 24722
_diffrn_reflns_point_group_measured_fraction_full 0.996
_diffrn_reflns_point_group_measured_fraction_max 0.996
_diffrn_reflns_theta_full 25.009
_diffrn_reflns_theta_max 25.009
_diffrn_reflns_theta_min 2.654
_diffrn_standards_number 0
_exptl_absorpt_coefficient_mu 0.538
_exptl_absorpt_correction_T_max 0.7452
_exptl_absorpt_correction_T_min 0.6891
_exptl_absorpt_correction_type multi-scan
_exptl_absorpt_process_details
;
SADABS-2016/2 (Bruker,2016/2) was used for absorption correction.
wR2(int) was 0.0583 before and 0.0538 after correction.
The Ratio of minimum to maximum transmission is 0.9247.
The \l/2 correction factor is Not present.
;
_exptl_crystal_colour 'clear orangish orange'
_exptl_crystal_colour_lustre clear
_exptl_crystal_colour_modifier orangish
_exptl_crystal_colour_primary orange
_exptl_crystal_density_diffrn 1.532
_exptl_crystal_description block
_exptl_crystal_F_000 1788
_exptl_crystal_size_max 0.3
_exptl_crystal_size_mid 0.3
_exptl_crystal_size_min 0.29
_refine_diff_density_max 0.171
_refine_diff_density_min -0.321
_refine_diff_density_rms 0.045
_refine_ls_extinction_method none
_refine_ls_goodness_of_fit_ref 1.059
_refine_ls_hydrogen_treatment constr
_refine_ls_matrix_type full
_refine_ls_number_parameters 275
_refine_ls_number_reflns 3350
_refine_ls_number_restraints 0
_refine_ls_restrained_S_all 1.059
_refine_ls_R_factor_all 0.0538
_refine_ls_R_factor_gt 0.0360
_refine_ls_shift/su_max 0.001
_refine_ls_shift/su_mean 0.000
_refine_ls_structure_factor_coef Fsqd
_refine_ls_weighting_details 'w=1/[\s^2^(Fo^2^)+(0.0296P)^2^+4.2252P] where P=(Fo^2^+2Fc^2^)/3'
_refine_ls_weighting_scheme calc
_refine_ls_wR_factor_gt 0.0744
_refine_ls_wR_factor_ref 0.0836
_reflns_Friedel_coverage 0.000
_reflns_number_gt 2640
_reflns_number_total 3350
_reflns_threshold_expression 'I > 2\s(I)'
_cod_data_source_file d5nr05081b2.cif
_cod_data_source_block 122
_cod_depositor_comments 'Adding full bibliography for 1576643--1576644.cif.'
_cod_database_code 1576644
_shelx_shelxl_version_number 2018/3
_shelx_space_group_comment
;
The symmetry employed for this shelxl refinement is uniquely defined
by the following loop, which should always be used as a source of
symmetry information in preference to the above space-group names.
They are only intended as comments.
;
_shelx_estimated_absorpt_t_max 0.860
_shelx_estimated_absorpt_t_min 0.855
_olex2_refinement_description
;
1. Fixed Uiso
 At 1.2 times of:
  All C(H) groups, All C(H,H) groups, All N(H) groups
 At 1.5 times of:
  All O(H) groups
2.a Ternary CH refined with riding coordinates:
 N2(H2)
2.b Secondary CH2 refined with riding coordinates:
 C6(H6A,H6B), C7(H7A,H7B)
2.c Aromatic/amide H refined with riding coordinates:
 C1(H1), C2(H2A), C3(H3), C4(H4), C9(H9), C10(H10), C11(H11), C12(H12)
2.d Idealised tetrahedral OH refined as rotating group:
 O1(H1A), O8(H8), O10(H10A)
;
_olex2_submission_special_instructions 'No special instructions were received'

loop_
_space_group_symop_operation_xyz
'x, y, z'
'-x, y, -z+1/2'
'x+1/2, y+1/2, z'
'-x+1/2, y+1/2, -z+1/2'
'-x, -y, -z'
'x, -y, z-1/2'
'-x+1/2, -y+1/2, -z'
'x+1/2, -y+1/2, z-1/2'

loop_
_atom_site_label
_atom_site_type_symbol
_atom_site_fract_x
_atom_site_fract_y
_atom_site_fract_z
_atom_site_U_iso_or_equiv
_atom_site_adp_type
_atom_site_occupancy
_atom_site_site_symmetry_order
_atom_site_calc_flag
_atom_site_refinement_flags_posn
_atom_site_refinement_flags_adp
_atom_site_refinement_flags_occupancy
_atom_site_disorder_assembly
_atom_site_disorder_group
Co1 Co 0.500000 0.74720(4) 0.750000 0.03861(15) Uani 1 2 d S T P . .
N1 N 0.47910(9) 0.86934(16) 0.63710(12) 0.0390(5) Uani 1 1 d . . . . .
N2 N 0.49435(9) 0.62835(16) 0.63673(13) 0.0419(5) Uani 1 1 d . . . . .
H2 H 0.528635 0.569621 0.659638 0.050 Uiso 1 1 calc R . . . .
N3 N 0.40280(9) 0.71368(17) 0.69250(13) 0.0424(5) Uani 1 1 d . . . . .
C1 C 0.45080(12) 0.9731(2) 0.63401(16) 0.0459(6) Uani 1 1 d . . . . .
H1 H 0.454501 1.010220 0.690863 0.055 Uiso 1 1 calc R . . . .
C2 C 0.41683(12) 1.0281(2) 0.55290(17) 0.0519(7) Uani 1 1 d . . . . .
H2A H 0.397630 1.101764 0.553664 0.062 Uiso 1 1 calc R . . . .
C3 C 0.41105(12) 0.9751(2) 0.47080(17) 0.0548(7) Uani 1 1 d . . . . .
H3 H 0.387695 1.011279 0.413530 0.066 Uiso 1 1 calc R . . . .
C4 C 0.43955(12) 0.8685(2) 0.47232(16) 0.0488(6) Uani 1 1 d . . . . .
H4 H 0.436038 0.830346 0.415939 0.059 Uiso 1 1 calc R . . . .
C5 C 0.47309(10) 0.8176(2) 0.55575(15) 0.0386(5) Uani 1 1 d . . . . .
C6 C 0.50412(12) 0.6993(2) 0.56378(17) 0.0492(6) Uani 1 1 d . . . . .
H6A H 0.487067 0.657276 0.503819 0.059 Uiso 1 1 calc R . . . .
H6B H 0.549005 0.710554 0.578344 0.059 Uiso 1 1 calc R . . . .
C7 C 0.43528(12) 0.5650(2) 0.60647(18) 0.0512(7) Uani 1 1 d . . . . .
H7A H 0.441167 0.488429 0.638999 0.061 Uiso 1 1 calc R . . . .
H7B H 0.422165 0.549005 0.539180 0.061 Uiso 1 1 calc R . . . .
C8 C 0.38492(11) 0.6325(2) 0.62510(15) 0.0417(6) Uani 1 1 d . . . . .
C9 C 0.32335(12) 0.6092(2) 0.57706(18) 0.0545(7) Uani 1 1 d . . . . .
H9 H 0.311767 0.551517 0.529426 0.065 Uiso 1 1 calc R . . . .
C10 C 0.27873(13) 0.6697(3) 0.5982(2) 0.0619(8) Uani 1 1 d . . . . .
H10 H 0.236135 0.653667 0.565989 0.074 Uiso 1 1 calc R . . . .
C11 C 0.29671(13) 0.7534(2) 0.6664(2) 0.0580(7) Uani 1 1 d . . . . .
H11 H 0.266869 0.797124 0.682112 0.070 Uiso 1 1 calc R . . . .
C12 C 0.35853(12) 0.7727(2) 0.71148(18) 0.0526(7) Uani 1 1 d . . . . .
H12 H 0.370789 0.830977 0.758682 0.063 Uiso 1 1 calc R . . . .
O1 O 0.61281(7) 0.50076(13) 0.65200(12) 0.0459(4) Uani 1 1 d . . . . .
H1A H 0.648621 0.517376 0.654042 0.069 Uiso 1 1 calc GR . . . .
O2 O 0.55785(6) 0.36616(12) 0.70368(10) 0.0369(4) Uani 1 1 d . . . . .
O3 O 0.500000 0.22523(18) 0.750000 0.0424(6) Uani 1 2 d S T P . .
O4 O 0.66656(6) 0.34005(12) 0.74481(10) 0.0310(3) Uani 1 1 d . . . . .
O5 O 0.60673(6) 0.20677(13) 0.80095(10) 0.0364(4) Uani 1 1 d . . . . .
O6 O 0.67407(6) 0.13152(12) 0.72998(10) 0.0363(4) Uani 1 1 d . . . . .
O7 O 0.71539(6) 0.22364(12) 0.88080(9) 0.0325(4) Uani 1 1 d . . . . .
O8 O 0.72454(7) -0.02879(13) 0.69568(11) 0.0428(4) Uani 1 1 d . . . . .
H8 H 0.758438 -0.064480 0.717806 0.064 Uiso 1 1 calc GR . . . .
O9 O 0.77213(6) 0.07523(13) 0.83716(10) 0.0370(4) Uani 1 1 d . . . . .
O10 O 0.81449(7) 0.16078(15) 0.98231(11) 0.0493(5) Uani 1 1 d . . . . .
H10A H 0.805181 0.203732 1.019628 0.074 Uiso 1 1 calc GR . . . .
B1 B 0.61470(11) 0.4010(2) 0.70143(17) 0.0297(5) Uani 1 1 d . . . . .
B2 B 0.55595(11) 0.2665(2) 0.75363(17) 0.0284(5) Uani 1 1 d . . . . .
B3 B 0.66578(11) 0.2242(2) 0.78935(17) 0.0297(6) Uani 1 1 d . . . . .
B4 B 0.72292(11) 0.0600(2) 0.75337(17) 0.0323(6) Uani 1 1 d . . . . .
B5 B 0.76647(11) 0.1566(2) 0.90071(17) 0.0323(6) Uani 1 1 d . . . . .

loop_
_atom_site_aniso_label
_atom_site_aniso_U_11
_atom_site_aniso_U_22
_atom_site_aniso_U_33
_atom_site_aniso_U_23
_atom_site_aniso_U_13
_atom_site_aniso_U_12
Co1 0.0435(3) 0.0377(3) 0.0271(2) 0.000 0.0034(2) 0.000
N1 0.0469(12) 0.0382(11) 0.0264(10) -0.0004(8) 0.0063(9) 0.0071(9)
N2 0.0422(12) 0.0390(11) 0.0367(11) 0.0001(9) 0.0046(9) 0.0139(9)
N3 0.0466(12) 0.0410(11) 0.0346(11) -0.0034(9) 0.0083(9) 0.0035(9)
C1 0.0611(17) 0.0376(13) 0.0361(14) -0.0053(11) 0.0139(12) 0.0057(12)
C2 0.0583(17) 0.0428(14) 0.0448(16) 0.0026(12) 0.0062(13) 0.0128(12)
C3 0.0608(18) 0.0525(16) 0.0349(14) 0.0068(12) -0.0026(13) 0.0072(13)
C4 0.0618(17) 0.0516(16) 0.0266(13) -0.0021(11) 0.0081(12) 0.0021(13)
C5 0.0411(14) 0.0415(14) 0.0312(13) -0.0010(11) 0.0103(11) 0.0033(11)
C6 0.0539(16) 0.0523(15) 0.0406(14) -0.0024(12) 0.0158(12) 0.0132(13)
C7 0.0608(17) 0.0362(13) 0.0498(16) -0.0080(12) 0.0115(13) 0.0047(13)
C8 0.0472(15) 0.0361(13) 0.0347(13) 0.0003(11) 0.0059(11) -0.0002(11)
C9 0.0541(18) 0.0497(16) 0.0493(16) -0.0066(13) 0.0057(14) -0.0116(13)
C10 0.0435(16) 0.071(2) 0.0651(19) 0.0091(16) 0.0117(14) -0.0066(15)
C11 0.0516(18) 0.0614(18) 0.0650(18) 0.0041(15) 0.0258(15) 0.0041(14)
C12 0.0547(18) 0.0530(16) 0.0505(16) -0.0068(13) 0.0195(14) 0.0026(13)
O1 0.0284(9) 0.0404(9) 0.0650(11) 0.0221(8) 0.0119(8) 0.0030(7)
O2 0.0199(8) 0.0334(8) 0.0546(10) 0.0109(7) 0.0100(7) 0.0036(6)
O3 0.0244(12) 0.0313(12) 0.0762(17) 0.000 0.0236(11) 0.000
O4 0.0199(8) 0.0311(8) 0.0407(8) 0.0080(7) 0.0093(7) 0.0021(6)
O5 0.0249(8) 0.0365(8) 0.0494(10) 0.0136(7) 0.0153(7) 0.0035(7)
O6 0.0266(8) 0.0372(9) 0.0368(9) -0.0046(7) 0.0010(7) 0.0083(7)
O7 0.0269(8) 0.0366(8) 0.0302(8) -0.0009(6) 0.0056(6) 0.0088(6)
O8 0.0341(9) 0.0411(9) 0.0438(10) -0.0110(8) 0.0026(7) 0.0099(7)
O9 0.0287(8) 0.0422(9) 0.0342(8) -0.0065(7) 0.0041(7) 0.0120(7)
O10 0.0381(9) 0.0600(11) 0.0370(9) -0.0106(8) -0.0021(8) 0.0206(8)
B1 0.0258(14) 0.0274(13) 0.0330(14) -0.0001(11) 0.0068(11) -0.0001(10)
B2 0.0242(13) 0.0267(13) 0.0361(14) -0.0056(11) 0.0129(11) -0.0010(10)
B3 0.0231(13) 0.0298(13) 0.0352(14) 0.0016(10) 0.0089(11) 0.0018(10)
B4 0.0309(14) 0.0317(14) 0.0333(14) 0.0000(11) 0.0102(12) -0.0005(11)
B5 0.0284(14) 0.0323(13) 0.0343(14) 0.0022(11) 0.0087(12) 0.0058(11)

loop_
_atom_type_symbol
_atom_type_description
_atom_type_scat_dispersion_real
_atom_type_scat_dispersion_imag
_atom_type_scat_source
C C 0.0033 0.0016 'International Tables Vol C Tables 4.2.6.8 and 6.1.1.4'
H H 0.0000 0.0000 'International Tables Vol C Tables 4.2.6.8 and 6.1.1.4'
B B 0.0013 0.0007 'International Tables Vol C Tables 4.2.6.8 and 6.1.1.4'
Co Co 0.3494 0.9721 'International Tables Vol C Tables 4.2.6.8 and 6.1.1.4'
N N 0.0061 0.0033 'International Tables Vol C Tables 4.2.6.8 and 6.1.1.4'
O O 0.0106 0.0060 'International Tables Vol C Tables 4.2.6.8 and 6.1.1.4'

loop_
_geom_angle_atom_site_label_1
_geom_angle_atom_site_label_2
_geom_angle_atom_site_label_3
_geom_angle
_geom_angle_site_symmetry_1
_geom_angle_site_symmetry_3
_geom_angle_publ_flag
N1 Co1 N1 99.33(10) 2_656 . ?
N1 Co1 N2 170.56(7) . 2_656 ?
N1 Co1 N2 170.56(7) 2_656 . ?
N1 Co1 N2 79.44(7) . . ?
N1 Co1 N2 79.44(7) 2_656 2_656 ?
N2 Co1 N2 103.31(10) 2_656 . ?
N3 Co1 N1 83.07(7) . . ?
N3 Co1 N1 110.56(7) 2_656 . ?
N3 Co1 N1 110.56(7) . 2_656 ?
N3 Co1 N1 83.07(7) 2_656 2_656 ?
N3 Co1 N2 78.68(7) 2_656 2_656 ?
N3 Co1 N2 88.58(7) 2_656 . ?
N3 Co1 N2 88.58(7) . 2_656 ?
N3 Co1 N2 78.68(7) . . ?
N3 Co1 N3 159.47(11) 2_656 . ?
C1 N1 Co1 124.28(15) . . ?
C1 N1 C5 117.61(19) . . ?
C5 N1 Co1 113.19(14) . . ?
C6 N2 Co1 107.15(14) . . ?
C7 N2 Co1 109.98(14) . . ?
C7 N2 C6 114.02(19) . . ?
C8 N3 Co1 115.60(16) . . ?
C8 N3 C12 117.7(2) . . ?
C12 N3 Co1 126.37(17) . . ?
N1 C1 C2 123.2(2) . . ?
C3 C2 C1 118.8(2) . . ?
C2 C3 C4 119.0(2) . . ?
C5 C4 C3 119.6(2) . . ?
N1 C5 C4 121.8(2) . . ?
N1 C5 C6 115.11(19) . . ?
C4 C5 C6 123.1(2) . . ?
N2 C6 C5 110.68(19) . . ?
N2 C7 C8 112.76(19) . . ?
N3 C8 C7 116.9(2) . . ?
N3 C8 C9 121.6(2) . . ?
C9 C8 C7 121.5(2) . . ?
C10 C9 C8 119.9(2) . . ?
C11 C10 C9 118.9(3) . . ?
C12 C11 C10 118.6(3) . . ?
N3 C12 C11 123.4(2) . . ?
B2 O2 B1 117.92(17) . . ?
B2 O3 B2 139.7(3) . 2_656 ?
B1 O4 B3 122.09(16) . . ?
B2 O5 B3 123.31(17) . . ?
B4 O6 B3 124.13(17) . . ?
B5 O7 B3 122.91(17) . . ?
B5 O9 B4 119.07(17) . . ?
O1 B1 O2 114.31(19) . . ?
O4 B1 O1 123.7(2) . . ?
O4 B1 O2 121.97(19) . . ?
O3 B2 O2 118.69(19) . . ?
O5 B2 O2 121.88(19) . . ?
O5 B2 O3 119.3(2) . . ?
O5 B3 O4 110.16(17) . . ?
O5 B3 O7 109.12(18) . . ?
O6 B3 O4 108.85(18) . . ?
O6 B3 O5 108.73(17) . . ?
O6 B3 O7 111.69(17) . . ?
O7 B3 O4 108.29(17) . . ?
O6 B4 O8 119.7(2) . . ?
O6 B4 O9 120.5(2) . . ?
O8 B4 O9 119.8(2) . . ?
O7 B5 O9 120.8(2) . . ?
O7 B5 O10 123.7(2) . . ?
O10 B5 O9 115.42(19) . . ?

loop_
_geom_bond_atom_site_label_1
_geom_bond_atom_site_label_2
_geom_bond_distance
_geom_bond_site_symmetry_2
_geom_bond_publ_flag
Co1 N1 2.1444(18) 2_656 ?
Co1 N1 2.1444(18) . ?
Co1 N2 2.1768(18) . ?
Co1 N2 2.1768(18) 2_656 ?
Co1 N3 2.138(2) . ?
Co1 N3 2.138(2) 2_656 ?
N1 C1 1.342(3) . ?
N1 C5 1.348(3) . ?
N2 C6 1.467(3) . ?
N2 C7 1.466(3) . ?
N3 C8 1.341(3) . ?
N3 C12 1.342(3) . ?
C1 C2 1.369(3) . ?
C2 C3 1.367(3) . ?
C3 C4 1.375(4) . ?
C4 C5 1.372(3) . ?
C5 C6 1.509(3) . ?
C7 C8 1.507(3) . ?
C8 C9 1.377(3) . ?
C9 C10 1.373(4) . ?
C10 C11 1.370(4) . ?
C11 C12 1.367(4) . ?
O1 B1 1.359(3) . ?
O2 B1 1.387(3) . ?
O2 B2 1.380(3) . ?
O3 B2 1.360(2) . ?
O3 B2 1.360(2) 2_656 ?
O4 B1 1.340(3) . ?
O4 B3 1.488(3) . ?
O5 B2 1.328(3) . ?
O5 B3 1.455(3) . ?
O6 B3 1.453(3) . ?
O6 B4 1.333(3) . ?
O7 B3 1.468(3) . ?
O7 B5 1.347(3) . ?
O8 B4 1.356(3) . ?
O9 B4 1.396(3) . ?
O9 B5 1.388(3) . ?
O10 B5 1.351(3) . ?

loop_
_geom_hbond_atom_site_label_D
_geom_hbond_atom_site_label_H
_geom_hbond_atom_site_label_A
_geom_hbond_distance_DH
_geom_hbond_distance_HA
_geom_hbond_distance_DA
_geom_hbond_angle_DHA
_geom_hbond_site_symmetry_A
_geom_hbond_publ_flag
O1 H1A O9 0.84 1.91 2.743(2) 172.6 4_656 yes
O8 H8 O4 0.84 1.95 2.787(2) 172.7 4_646 yes
O10 H10A O7 0.84 1.95 2.778(2) 169.3 7_657 yes
